data_7032076
loop_
_publ_author_name
'Seredyuk, Maksym'
'Znovjyak, Kateryna O.'
'Kusz, Joachim'
'Nowak, Maria'
'Mu\~noz, M Carmen'
'Real, Jose Antonio'

_publ_section_title
;
 Control of the spin state by charge and ligand substitution: two-step
 spin crossover behaviour in a novel neutral iron(ii) complex.
;
_journal_issue 43
_journal_name_full 'Dalton transactions (Cambridge, England : 2003)'
_journal_page_first 16387
_journal_page_last 16394
_journal_paper_doi 10.1039/c4dt01885k
_journal_volume 43
_journal_year 2014
_chemical_formula_moiety 'C40 H28 B2 F8 Fe N8'
_chemical_formula_sum 'C40 H28 B2 F8 Fe N8'
_chemical_formula_weight 850.17
_chemical_name_systematic
;
 ?
;
_space_group_IT_number 60
_symmetry_cell_setting orthorhombic
_symmetry_space_group_name_Hall '-P 2n 2ab'
_symmetry_space_group_name_H-M 'P b c n'
_atom_sites_solution_hydrogens geom
_atom_sites_solution_primary direct
_atom_sites_solution_secondary difmap
_audit_creation_method SHELXL-97
_cell_angle_alpha 90.00
_cell_angle_beta 90.00
_cell_angle_gamma 90.00
_cell_formula_units_Z 4
_cell_length_a 17.3040(9)
_cell_length_b 11.3617(6)
_cell_length_c 19.0159(10)
_cell_measurement_reflns_used 100
_cell_measurement_temperature 120(1)
_cell_measurement_theta_max 20
_cell_measurement_theta_min 12
_cell_volume 3738.6(3)
_computing_cell_refinement 'HKL DENZO'
_computing_data_collection COLLECT
_computing_data_reduction 'HKL DENZO and SCALEPACK'
_computing_molecular_graphics CrystalMaker
_computing_publication_material 'WINGX V1.80.03'
_computing_structure_refinement 'SHELXL-97 (Sheldrick, 2008)'
_computing_structure_solution SHELXS-97
_diffrn_ambient_temperature 120(1)
_diffrn_measured_fraction_theta_full 0.983
_diffrn_measured_fraction_theta_max 0.869
_diffrn_measurement_device_type KappaCCD
_diffrn_measurement_method CCD
_diffrn_radiation_monochromator graphite
_diffrn_radiation_source 'fine-focus sealed tube'
_diffrn_radiation_type MoK\a
_diffrn_radiation_wavelength 0.71073
_diffrn_reflns_av_R_equivalents 0.0805
_diffrn_reflns_av_sigmaI/netI 0.1093
_diffrn_reflns_limit_h_max 21
_diffrn_reflns_limit_h_min -22
_diffrn_reflns_limit_k_max 14
_diffrn_reflns_limit_k_min -13
_diffrn_reflns_limit_l_max 21
_diffrn_reflns_limit_l_min -23
_diffrn_reflns_number 13003
_diffrn_reflns_theta_full 25.00
_diffrn_reflns_theta_max 29.05
_diffrn_reflns_theta_min 3.15
_exptl_absorpt_coefficient_mu 0.487
_exptl_absorpt_correction_T_max 0.9903
_exptl_absorpt_correction_T_min 0.9714
_exptl_absorpt_correction_type empirical
_exptl_absorpt_process_details 'Empirical absorption correction:XABS2'
_exptl_crystal_colour red
_exptl_crystal_density_diffrn 1.510
_exptl_crystal_density_method 'not measured'
_exptl_crystal_description prismatic
_exptl_crystal_F_000 1728
_exptl_crystal_size_max 0.06
_exptl_crystal_size_mid 0.04
_exptl_crystal_size_min 0.02
_refine_diff_density_max 0.792
_refine_diff_density_min -0.655
_refine_diff_density_rms 0.153
_refine_ls_extinction_method none
_refine_ls_goodness_of_fit_ref 1.097
_refine_ls_hydrogen_treatment mixed
_refine_ls_matrix_type full
_refine_ls_number_parameters 271
_refine_ls_number_reflns 4348
_refine_ls_number_restraints 0
_refine_ls_restrained_S_all 1.097
_refine_ls_R_factor_all 0.1354
_refine_ls_R_factor_gt 0.0870
_refine_ls_shift/su_max 0.039
_refine_ls_shift/su_mean 0.015
_refine_ls_structure_factor_coef Fsqd
_refine_ls_weighting_details 'calc w=1/[\s^2^(Fo^2^)+(0.1340P)^2^+0.0000P] where P=(Fo^2^+2Fc^2^)/3'
_refine_ls_weighting_scheme calc
_refine_ls_wR_factor_gt 0.1937
_refine_ls_wR_factor_ref 0.2410
_reflns_number_gt 2053
_reflns_number_total 4348
_reflns_threshold_expression >2sigma(I)
_cod_data_source_file c4dt01885k1.cif
_cod_data_source_block Compound3
_cod_depositor_comments 'Adding full bibliography for 7032074--7032079.cif.'
_cod_original_sg_symbol_H-M Pbcn
_cod_database_code 7032076

loop_
_symmetry_equiv_pos_as_xyz
'x, y, z'
'-x+1/2, -y+1/2, z+1/2'
'x+1/2, -y+1/2, -z'
'-x, y, -z+1/2'
'-x, -y, -z'
'x-1/2, y-1/2, -z-1/2'
'-x-1/2, y-1/2, z'
'x, -y, z-1/2'

loop_
_atom_site_label
_atom_site_type_symbol
_atom_site_fract_x
_atom_site_fract_y
_atom_site_fract_z
_atom_site_U_iso_or_equiv
_atom_site_adp_type
_atom_site_occupancy
_atom_site_symmetry_multiplicity
_atom_site_calc_flag
_atom_site_refinement_flags
Fe Fe 0.5000 0.22633(11) 0.2500 0.0241(4) Uani 1 2 d S
N1 N 0.4326(3) 0.0857(4) 0.3059(3) 0.0252(12) Uani 1 1 d .
N2 N 0.5224(3) 0.2551(5) 0.3568(3) 0.0269(12) Uani 1 1 d .
N3 N 0.5929(3) 0.3639(4) 0.2533(3) 0.0246(11) Uani 1 1 d .
N4 N 0.6541(3) 0.4933(5) 0.3228(3) 0.0302(13) Uani 1 1 d .
C1 C 0.3930(4) -0.0036(6) 0.2809(3) 0.0294(15) Uani 1 1 d .
C2 C 0.3579(4) -0.0865(5) 0.3253(4) 0.0352(17) Uani 1 1 d .
H2 H 0.3329 -0.1514 0.3059 0.042 Uiso 1 1 calc R
C3 C 0.3598(4) -0.0733(6) 0.3963(4) 0.0329(16) Uani 1 1 d .
H3 H 0.3356 -0.1277 0.4254 0.039 Uiso 1 1 calc R
C4 C 0.3985(4) 0.0224(6) 0.4247(3) 0.0305(15) Uani 1 1 d .
C5 C 0.4361(3) 0.0977(5) 0.3778(3) 0.0241(14) Uani 1 1 d .
C6 C 0.4018(4) 0.0504(6) 0.4988(4) 0.0368(17) Uani 1 1 d .
H6 H 0.3746 0.0037 0.5305 0.044 Uiso 1 1 calc R
C7 C 0.4427(4) 0.1417(6) 0.5231(3) 0.0323(16) Uani 1 1 d .
H7 H 0.4428 0.1568 0.5712 0.039 Uiso 1 1 calc R
C8 C 0.4862(4) 0.2165(6) 0.4779(4) 0.0330(16) Uani 1 1 d .
C9 C 0.4822(3) 0.1914(5) 0.4047(3) 0.0231(14) Uani 1 1 d .
C10 C 0.5323(4) 0.3117(6) 0.4981(4) 0.0375(17) Uani 1 1 d .
H10 H 0.5349 0.3328 0.5453 0.045 Uiso 1 1 calc R
C11 C 0.5733(4) 0.3741(6) 0.4497(3) 0.0370(17) Uani 1 1 d .
H11 H 0.6046 0.4364 0.4636 0.044 Uiso 1 1 calc R
C12 C 0.5677(3) 0.3427(5) 0.3779(3) 0.0269(14) Uani 1 1 d .
C13 C 0.6065(4) 0.4002(5) 0.3190(3) 0.0282(15) Uani 1 1 d .
C14 C 0.6732(4) 0.5240(6) 0.2544(3) 0.0284(15) Uani 1 1 d .
C15 C 0.6354(4) 0.4419(5) 0.2110(3) 0.0245(14) Uani 1 1 d .
C16 C 0.7185(4) 0.6148(6) 0.2267(4) 0.0313(15) Uani 1 1 d .
H16 H 0.7444 0.6673 0.2559 0.038 Uiso 1 1 calc R
C17 C 0.7235(4) 0.6234(6) 0.1562(3) 0.0301(15) Uani 1 1 d .
H17 H 0.7516 0.6847 0.1363 0.036 Uiso 1 1 calc R
C18 C 0.6862(3) 0.5397(5) 0.1112(4) 0.0290(15) Uani 1 1 d .
H18 H 0.6915 0.5463 0.0627 0.035 Uiso 1 1 calc R
C19 C 0.6427(4) 0.4496(6) 0.1389(3) 0.0294(15) Uani 1 1 d .
H19 H 0.6188 0.3950 0.1097 0.035 Uiso 1 1 calc R
C20 C 0.3877(4) -0.0152(6) 0.2017(3) 0.0379(17) Uani 1 1 d .
H20A H 0.4152 0.0484 0.1799 0.046 Uiso 1 1 calc R
H20B H 0.3344 -0.0128 0.1876 0.046 Uiso 1 1 calc R
H20C H 0.4100 -0.0888 0.1874 0.046 Uiso 1 1 calc R
B1 B 0.7367(5) 0.7068(7) 0.4373(4) 0.0377(19) Uani 1 1 d .
F1 F 0.8046(3) 0.6555(5) 0.4140(3) 0.0861(18) Uani 1 1 d .
F2 F 0.6817(4) 0.6218(5) 0.4458(3) 0.094(2) Uani 1 1 d .
F3 F 0.7142(3) 0.7827(5) 0.3846(3) 0.0893(19) Uani 1 1 d .
F4 F 0.7490(2) 0.7614(4) 0.4985(2) 0.0592(14) Uani 1 1 d .
H1N H 0.665(4) 0.530(6) 0.359(4) 0.03(2) Uiso 1 1 d .

loop_
_atom_site_aniso_label
_atom_site_aniso_U_11
_atom_site_aniso_U_22
_atom_site_aniso_U_33
_atom_site_aniso_U_23
_atom_site_aniso_U_13
_atom_site_aniso_U_12
Fe 0.0303(8) 0.0230(7) 0.0191(7) 0.000 -0.0014(5) 0.000
N1 0.022(3) 0.024(3) 0.029(3) 0.000(2) 0.001(2) 0.005(2)
N2 0.025(3) 0.033(3) 0.023(3) 0.006(2) -0.002(2) -0.001(2)
N3 0.030(3) 0.015(3) 0.029(3) 0.002(2) -0.004(2) -0.002(2)
N4 0.051(4) 0.023(3) 0.016(3) 0.001(2) -0.001(2) -0.011(2)
C1 0.024(3) 0.029(4) 0.035(4) -0.004(3) 0.004(3) 0.007(3)
C2 0.039(4) 0.019(3) 0.048(5) 0.000(3) 0.005(3) -0.008(3)
C3 0.031(4) 0.030(4) 0.038(4) 0.008(3) 0.005(3) -0.003(3)
C4 0.023(3) 0.033(4) 0.035(4) 0.005(3) 0.000(3) 0.001(3)
C5 0.020(3) 0.028(4) 0.024(3) 0.006(3) 0.002(2) 0.005(3)
C6 0.036(4) 0.041(4) 0.033(4) 0.018(3) 0.006(3) 0.004(3)
C7 0.035(4) 0.040(4) 0.022(4) 0.007(3) 0.004(3) -0.002(3)
C8 0.032(4) 0.039(4) 0.027(4) 0.005(3) -0.003(3) 0.010(3)
C9 0.021(3) 0.028(3) 0.021(3) 0.003(3) 0.002(2) 0.005(2)
C10 0.049(4) 0.046(5) 0.018(4) 0.003(3) -0.008(3) -0.007(4)
C11 0.045(4) 0.050(4) 0.017(3) 0.003(3) -0.010(3) -0.015(3)
C12 0.029(4) 0.029(4) 0.023(3) 0.004(3) -0.004(3) -0.004(3)
C13 0.035(4) 0.028(4) 0.022(3) 0.002(3) -0.004(3) 0.000(3)
C14 0.030(4) 0.033(4) 0.022(3) 0.002(3) -0.002(3) -0.005(3)
C15 0.029(4) 0.027(3) 0.017(3) 0.006(2) -0.003(2) -0.007(3)
C16 0.038(4) 0.023(3) 0.033(4) 0.005(3) 0.005(3) -0.010(3)
C17 0.027(4) 0.037(4) 0.026(4) 0.009(3) 0.000(3) 0.000(3)
C18 0.024(3) 0.031(4) 0.032(4) 0.009(3) -0.003(3) 0.001(3)
C19 0.029(4) 0.036(4) 0.023(4) 0.001(3) 0.001(3) 0.002(3)
C20 0.043(4) 0.039(4) 0.032(4) -0.011(3) 0.000(3) -0.007(3)
B1 0.049(5) 0.029(4) 0.035(5) -0.001(3) -0.002(4) 0.005(4)
F1 0.081(4) 0.088(4) 0.090(5) -0.006(3) 0.012(3) 0.044(3)
F2 0.140(5) 0.097(4) 0.044(3) -0.020(3) 0.005(3) -0.077(4)
F3 0.118(5) 0.104(5) 0.046(3) 0.029(3) 0.000(3) 0.055(4)
F4 0.077(4) 0.057(3) 0.043(3) -0.022(2) -0.020(3) 0.005(3)

loop_
_atom_type_symbol
_atom_type_description
_atom_type_scat_dispersion_real
_atom_type_scat_dispersion_imag
_atom_type_scat_source
C C 0.0033 0.0016 'International Tables Vol C Tables 4.2.6.8 and 6.1.1.4'
H H 0.0000 0.0000 'International Tables Vol C Tables 4.2.6.8 and 6.1.1.4'
N N 0.0061 0.0033 'International Tables Vol C Tables 4.2.6.8 and 6.1.1.4'
F F 0.0171 0.0103 'International Tables Vol C Tables 4.2.6.8 and 6.1.1.4'
Fe Fe 0.3463 0.8444 'International Tables Vol C Tables 4.2.6.8 and 6.1.1.4'
B B 0.0013 0.0007 'International Tables Vol C Tables 4.2.6.8 and 6.1.1.4'

loop_
_geom_angle_atom_site_label_1
_geom_angle_atom_site_label_2
_geom_angle_atom_site_label_3
_geom_angle
_geom_angle_site_symmetry_1
_geom_angle_site_symmetry_3
N2 Fe N2 162.0(3) 4_655 .
N2 Fe N1 118.3(2) 4_655 .
N2 Fe N1 75.4(2) . .
N2 Fe N1 75.40(19) 4_655 4_655
N2 Fe N1 118.33(19) . 4_655
N1 Fe N1 89.3(2) . 4_655
N2 Fe N3 92.90(19) 4_655 .
N2 Fe N3 74.43(19) . .
N1 Fe N3 148.74(18) . .
N1 Fe N3 97.81(18) 4_655 .
N2 Fe N3 74.43(19) 4_655 4_655
N2 Fe N3 92.90(19) . 4_655
N1 Fe N3 97.81(18) . 4_655
N1 Fe N3 148.74(18) 4_655 4_655
N3 Fe N3 91.7(3) . 4_655
C1 N1 C5 117.4(5) . .
C1 N1 Fe 130.4(4) . .
C5 N1 Fe 112.1(4) . .
C12 N2 C9 119.9(6) . .
C12 N2 Fe 121.3(4) . .
C9 N2 Fe 118.3(4) . .
C13 N3 C15 104.4(5) . .
C13 N3 Fe 111.5(4) . .
C15 N3 Fe 143.0(4) . .
C13 N4 C14 107.1(5) . .
C13 N4 H1N 126(5) . .
C14 N4 H1N 127(5) . .
N1 C1 C2 121.7(6) . .
N1 C1 C20 117.4(6) . .
C2 C1 C20 120.9(6) . .
C3 C2 C1 120.8(6) . .
C3 C2 H2 119.6 . .
C1 C2 H2 119.6 . .
C2 C3 C4 119.0(6) . .
C2 C3 H3 120.5 . .
C4 C3 H3 120.5 . .
C5 C4 C3 117.2(6) . .
C5 C4 C6 117.9(6) . .
C3 C4 C6 124.8(6) . .
N1 C5 C4 123.5(6) . .
N1 C5 C9 117.1(5) . .
C4 C5 C9 119.3(6) . .
C7 C6 C4 121.9(6) . .
C7 C6 H6 119.1 . .
C4 C6 H6 119.0 . .
C6 C7 C8 122.2(6) . .
C6 C7 H7 118.9 . .
C8 C7 H7 118.9 . .
C9 C8 C10 116.9(6) . .
C9 C8 C7 116.4(6) . .
C10 C8 C7 126.7(6) . .
N2 C9 C8 121.7(6) . .
N2 C9 C5 116.4(6) . .
C8 C9 C5 121.9(6) . .
C11 C10 C8 121.0(6) . .
C11 C10 H10 119.5 . .
C8 C10 H10 119.5 . .
C10 C11 C12 119.0(6) . .
C10 C11 H11 120.5 . .
C12 C11 H11 120.5 . .
N2 C12 C11 121.5(6) . .
N2 C12 C13 111.9(5) . .
C11 C12 C13 126.6(6) . .
N3 C13 N4 113.6(6) . .
N3 C13 C12 119.9(6) . .
N4 C13 C12 126.4(6) . .
C16 C14 C15 121.9(6) . .
C16 C14 N4 132.3(6) . .
C15 C14 N4 105.9(5) . .
N3 C15 C14 109.0(5) . .
N3 C15 C19 131.1(6) . .
C14 C15 C19 119.9(5) . .
C14 C16 C17 117.7(6) . .
C14 C16 H16 121.2 . .
C17 C16 H16 121.2 . .
C16 C17 C18 121.2(6) . .
C16 C17 H17 119.4 . .
C18 C17 H17 119.4 . .
C19 C18 C17 120.8(6) . .
C19 C18 H18 119.6 . .
C17 C18 H18 119.6 . .
C18 C19 C15 118.6(6) . .
C18 C19 H19 120.7 . .
C15 C19 H19 120.7 . .
C1 C20 H20A 109.5 . .
C1 C20 H20B 109.5 . .
H20A C20 H20B 109.5 . .
C1 C20 H20C 109.5 . .
H20A C20 H20C 109.5 . .
H20B C20 H20C 109.5 . .
F4 B1 F1 109.9(7) . .
F4 B1 F2 109.6(7) . .
F1 B1 F2 109.4(7) . .
F4 B1 F3 112.8(6) . .
F1 B1 F3 105.7(7) . .
F2 B1 F3 109.3(7) . .

loop_
_geom_bond_atom_site_label_1
_geom_bond_atom_site_label_2
_geom_bond_distance
_geom_bond_site_symmetry_2
Fe N2 2.092(5) 4_655
Fe N2 2.092(5) .
Fe N1 2.246(5) .
Fe N1 2.246(5) 4_655
Fe N3 2.243(5) .
Fe N3 2.243(5) 4_655
N1 C1 1.314(8) .
N1 C5 1.375(8) .
N2 C12 1.329(8) .
N2 C9 1.357(8) .
N3 C13 1.337(7) .
N3 C15 1.404(8) .
N4 C13 1.343(8) .
N4 C14 1.386(8) .
N4 H1N 0.83(7) .
C1 C2 1.404(9) .
C1 C20 1.514(9) .
C2 C3 1.359(9) .
C2 H2 0.9300 .
C3 C4 1.386(9) .
C3 H3 0.9300 .
C4 C5 1.396(8) .
C4 C6 1.446(9) .
C5 C9 1.425(8) .
C6 C7 1.339(9) .
C6 H6 0.9300 .
C7 C8 1.424(9) .
C7 H7 0.9300 .
C8 C9 1.421(9) .
C8 C10 1.398(10) .
C10 C11 1.362(9) .
C10 H10 0.9300 .
C11 C12 1.414(8) .
C11 H11 0.9300 .
C12 C13 1.460(9) .
C14 C16 1.399(9) .
C14 C15 1.407(9) .
C15 C19 1.378(8) .
C16 C17 1.348(9) .
C16 H16 0.9300 .
C17 C18 1.432(9) .
C17 H17 0.9300 .
C18 C19 1.376(8) .
C18 H18 0.9300 .
C19 H19 0.9300 .
C20 H20A 0.9600 .
C20 H20B 0.9600 .
C20 H20C 0.9600 .
B1 F4 1.336(9) .
B1 F1 1.384(9) .
B1 F2 1.366(9) .
B1 F3 1.379(9) .
